data_7713603
loop_
_publ_author_name
'Guo, Dianjun'
'Rajeshkumar, Thayalan'
'Zhu, Shan'
'Yuan, Qingbing'
'Hong, Dongjing'
'Zhou, Shuangliu'
'Zhu, Xiancui'
'Maron, Laurent'
'Wang, Shaowu'

_publ_section_title
;
 Aryl C--H bond functionalization with diphenyldiazomethane induced by
 rare-earth metal alkyl complexes
;
_journal_name_full 'Dalton Transactions'
_journal_paper_doi 10.1039/D3DT01714A
_journal_year 2023
_chemical_formula_moiety 'C56 H49 Lu N4 O, 0.5(C7 H8)'
_chemical_formula_sum 'C59.5 H53 Lu N4 O'
_chemical_formula_weight 1015.03
_space_group_crystal_system triclinic
_space_group_IT_number 2
_space_group_name_Hall '-P 1'
_space_group_name_H-M_alt 'P -1'
_atom_sites_solution_hydrogens geom
_atom_sites_solution_primary dual
_audit_creation_date 2022-08-12
_audit_creation_method
;
Olex2 1.3
(compiled 2020.11.12 svn.r5f609507 for OlexSys, GUI svn.r6408)
;
_audit_update_record
;
2022-08-13 deposited with the CCDC.	2023-07-19 downloaded from the CCDC.
;
_cell_angle_alpha 90.7390(10)
_cell_angle_beta 107.4760(10)
_cell_angle_gamma 117.4340(10)
_cell_formula_units_Z 2
_cell_length_a 13.8291(7)
_cell_length_b 14.0855(7)
_cell_length_c 14.6541(7)
_cell_measurement_reflns_used 9977
_cell_measurement_temperature 293.15
_cell_measurement_theta_max 26.541
_cell_measurement_theta_min 2.410
_cell_volume 2377.6(2)
_computing_cell_refinement 'SAINT v8.37A (Bruker, 2015)'
_computing_data_reduction 'SAINT v8.37A (Bruker, 2015)'
_computing_molecular_graphics 'Olex2 1.3 (Dolomanov et al., 2009)'
_computing_publication_material 'Olex2 1.3 (Dolomanov et al., 2009)'
_computing_structure_refinement 'SHELXL 2018/3 (Sheldrick, 2015)'
_computing_structure_solution 'SHELXT 2018/2 (Sheldrick, 2018)'
_diffrn_ambient_temperature 293.15
_diffrn_measured_fraction_theta_full 0.999
_diffrn_measured_fraction_theta_max 0.933
_diffrn_measurement_device_type 'Bruker APEX-II CCD'
_diffrn_measurement_method '\f and \w scans'
_diffrn_radiation_type MoK\a
_diffrn_radiation_wavelength 0.71073
_diffrn_reflns_av_R_equivalents 0.0341
_diffrn_reflns_av_unetI/netI 0.0483
_diffrn_reflns_Laue_measured_fraction_full 0.999
_diffrn_reflns_Laue_measured_fraction_max 0.933
_diffrn_reflns_limit_h_max 18
_diffrn_reflns_limit_h_min -18
_diffrn_reflns_limit_k_max 18
_diffrn_reflns_limit_k_min -18
_diffrn_reflns_limit_l_max 19
_diffrn_reflns_limit_l_min -19
_diffrn_reflns_number 28725
_diffrn_reflns_point_group_measured_fraction_full 0.999
_diffrn_reflns_point_group_measured_fraction_max 0.933
_diffrn_reflns_theta_full 25.242
_diffrn_reflns_theta_max 28.580
_diffrn_reflns_theta_min 1.481
_diffrn_source_current 30.0
_diffrn_source_power 1.5
_diffrn_source_voltage 50.0
_diffrn_standards_number 0
_exptl_absorpt_coefficient_mu 2.122
_exptl_absorpt_correction_T_max 0.7457
_exptl_absorpt_correction_T_min 0.5060
_exptl_absorpt_correction_type multi-scan
_exptl_absorpt_process_details
;
SADABS-2016/2 (Bruker,2016/2) was used for absorption correction.
wR2(int) was 0.1010 before and 0.0456 after correction.
The Ratio of minimum to maximum transmission is 0.6786.
The \l/2 correction factor is Not present.
;
_exptl_crystal_colour 'clear light black'
_exptl_crystal_colour_lustre clear
_exptl_crystal_colour_modifier light
_exptl_crystal_colour_primary black
_exptl_crystal_density_diffrn 1.418
_exptl_crystal_description block
_exptl_crystal_F_000 1034
_exptl_crystal_size_max 0.22
_exptl_crystal_size_mid 0.21
_exptl_crystal_size_min 0.2
_refine_diff_density_max 1.130
_refine_diff_density_min -0.586
_refine_diff_density_rms 0.077
_refine_ls_extinction_method none
_refine_ls_goodness_of_fit_ref 1.022
_refine_ls_hydrogen_treatment constr
_refine_ls_matrix_type full
_refine_ls_number_parameters 612
_refine_ls_number_reflns 11329
_refine_ls_number_restraints 87
_refine_ls_restrained_S_all 1.021
_refine_ls_R_factor_all 0.0493
_refine_ls_R_factor_gt 0.0350
_refine_ls_shift/su_max 0.000
_refine_ls_shift/su_mean 0.000
_refine_ls_structure_factor_coef Fsqd
_refine_ls_weighting_details 'w=1/[\s^2^(Fo^2^)+(0.0410P)^2^] where P=(Fo^2^+2Fc^2^)/3'
_refine_ls_weighting_scheme calc
_refine_ls_wR_factor_gt 0.0768
_refine_ls_wR_factor_ref 0.0811
_reflns_Friedel_coverage 0.000
_reflns_number_gt 9291
_reflns_number_total 11329
_reflns_threshold_expression 'I > 2\s(I)'
_cod_data_source_file d3dt01714a2.cif
_cod_data_source_block 4a'
_cod_original_formula_sum 'C59.50 H53 Lu N4 O'
_cod_database_code 7713603
_shelx_shelxl_version_number 2018/3
_shelx_space_group_comment
;
The symmetry employed for this shelxl refinement is uniquely defined
by the following loop, which should always be used as a source of
symmetry information in preference to the above space-group names.
They are only intended as comments.
;
_shelx_estimated_absorpt_t_max 0.676
_shelx_estimated_absorpt_t_min 0.652
_olex2_refinement_description
;
1. Fixed Uiso
 At 1.2 times of:
  All C(H) groups, All C(H,H) groups
 At 1.5 times of:
  All C(H,H,H) groups
2. Uiso/Uaniso restraints and constraints
C62 \\sim C61 \\sim C57 \\sim C63 \\sim C60 \\sim C58 \\sim C59: within 2A with
sigma of 0.01 and sigma for terminal atoms of 0.02 within 2A
3. Rigid body (RIGU) restrains
 C62, C61, C57, C63, C60, C58, C59
 with sigma for 1-2 distances of 0.01 and sigma for 1-3 distances of 0.02
4. Others
 Fixed Sof: C62(0.5) C61(0.5) H61(0.5) C60(0.5) H60(0.5) C59(0.5) H59(0.5)
 C58(0.5) H58(0.5) C57(0.5) H57(0.5) C63(0.5) H63A(0.5) H63B(0.5) H63C(0.5)
5.a Ternary CH refined with riding coordinates:
 C19(H19), C20(H20)
5.b Secondary CH2 refined with riding coordinates:
 C53(H53A,H53B), C56(H56A,H56B), C55(H55A,H55B), C54(H54A,H54B)
5.c Aromatic/amide H refined with riding coordinates:
 C37(H37), C13(H13), C17(H17), C14(H14), C35(H35), C7(H7), C3(H3), C31(H31),
 C38(H38), C32(H32), C11(H11), C15(H15), C39(H39), C52(H52), C29(H29), C48(H48),
  C8(H8), C25(H25), C33(H33), C16(H16), C2(H2), C1(H1), C34(H34), C26(H26),
 C28(H28), C49(H49), C27(H27), C42(H42), C9(H9), C10(H10), C50(H50), C46(H46),
 C51(H51), C61(H61), C60(H60), C59(H59), C58(H58), C57(H57), C43(H43), C44(H44),
  C45(H45)
5.d Fitted hexagon refined as free rotating group:
 C62(C61,C60,C59,C58,C57)
5.e Idealised Me refined as rotating group:
 C22(H22A,H22B,H22C), C63(H63A,H63B,H63C)
;
_olex2_submission_special_instructions 'No special instructions were received'

loop_
_space_group_symop_operation_xyz
'x, y, z'
'-x, -y, -z'

loop_
_atom_site_label
_atom_site_type_symbol
_atom_site_fract_x
_atom_site_fract_y
_atom_site_fract_z
_atom_site_U_iso_or_equiv
_atom_site_adp_type
_atom_site_occupancy
_atom_site_site_symmetry_order
_atom_site_calc_flag
_atom_site_refinement_flags_posn
_atom_site_refinement_flags_adp
_atom_site_refinement_flags_occupancy
_atom_site_disorder_assembly
_atom_site_disorder_group
Lu1 Lu 0.61935(2) 0.23577(2) 0.26902(2) 0.03984(5) Uani 1 1 d . . . . .
O1 O 0.5011(2) 0.05595(19) 0.27454(18) 0.0546(6) Uani 1 1 d . . . . .
N3 N 0.6573(2) 0.4211(2) 0.21185(16) 0.0357(5) Uani 1 1 d . . . . .
N2 N 0.5396(2) 0.1899(2) 0.10437(19) 0.0456(6) Uani 1 1 d . . . . .
N1 N 0.5055(2) 0.2833(2) 0.31898(18) 0.0435(6) Uani 1 1 d . . . . .
C23 C 0.6514(3) 0.4801(2) 0.3757(2) 0.0381(7) Uani 1 1 d . . . . .
N4 N 0.7431(3) 0.2021(2) 0.3678(2) 0.0581(8) Uani 1 1 d . . . . .
C36 C 0.5262(3) 0.3870(3) 0.3483(2) 0.0402(7) Uani 1 1 d . . . . .
C18 C 0.7260(2) 0.3926(2) 0.1768(2) 0.0368(6) Uani 1 1 d . . . . .
C21 C 0.7074(3) 0.4500(2) 0.3136(2) 0.0367(6) Uani 1 1 d . . . . .
C4 C 0.5707(3) 0.2554(3) 0.0374(2) 0.0419(7) Uani 1 1 d . . . . .
C5 C 0.6935(2) 0.3513(3) 0.0684(2) 0.0386(7) Uani 1 1 d . . . . .
C30 C 0.7196(3) 0.4893(3) 0.4843(2) 0.0411(7) Uani 1 1 d . . . . .
C19 C 0.8156(3) 0.4006(3) 0.2552(2) 0.0401(7) Uani 1 1 d . . . . .
H19 H 0.882804 0.395269 0.252312 0.048 Uiso 1 1 calc R U . . .
C40 C 0.8151(3) 0.1775(3) 0.4225(3) 0.0527(9) Uani 1 1 d . . . . .
C12 C 0.7804(3) 0.3152(3) 0.0578(2) 0.0411(7) Uani 1 1 d . . . . .
C22 C 0.5529(3) 0.4248(3) 0.1520(2) 0.0447(7) Uani 1 1 d . . . . .
H22A H 0.506275 0.362444 0.100747 0.067 Uiso 1 1 calc R U . . .
H22B H 0.575533 0.489820 0.124388 0.067 Uiso 1 1 calc R U . . .
H22C H 0.508940 0.424584 0.191779 0.067 Uiso 1 1 calc R U . . .
C6 C 0.7041(3) 0.4425(3) 0.0093(2) 0.0441(7) Uani 1 1 d . . . . .
C37 C 0.4266(3) 0.3838(3) 0.3516(2) 0.0502(8) Uani 1 1 d . . . . .
H37 H 0.418440 0.442603 0.369541 0.060 Uiso 1 1 calc R U . . .
C20 C 0.8039(3) 0.4368(2) 0.3410(2) 0.0404(7) Uani 1 1 d . . . . .
H20 H 0.861965 0.460423 0.406504 0.048 Uiso 1 1 calc R U . . .
C13 C 0.8932(3) 0.3928(3) 0.0683(2) 0.0486(8) Uani 1 1 d . . . . .
H13 H 0.916633 0.466165 0.083922 0.058 Uiso 1 1 calc R U . . .
C24 C 0.6614(3) 0.5924(3) 0.3625(2) 0.0457(8) Uani 1 1 d . . . . .
C17 C 0.7483(3) 0.2077(3) 0.0355(3) 0.0534(9) Uani 1 1 d . . . . .
H17 H 0.673414 0.154517 0.028770 0.064 Uiso 1 1 calc R U . . .
C14 C 0.9709(3) 0.3626(3) 0.0559(3) 0.0567(9) Uani 1 1 d . . . . .
H14 H 1.046111 0.415451 0.063135 0.068 Uiso 1 1 calc R U . . .
C47 C 0.8838(3) 0.1387(3) 0.3854(3) 0.0529(9) Uani 1 1 d . . . . .
C35 C 0.6762(3) 0.4085(3) 0.5363(2) 0.0557(9) Uani 1 1 d . . . . .
H35 H 0.606191 0.345423 0.505475 0.067 Uiso 1 1 calc R U . . .
C7 C 0.6758(3) 0.4197(4) -0.0913(3) 0.0596(10) Uani 1 1 d . . . . .
H7 H 0.650870 0.349999 -0.121590 0.072 Uiso 1 1 calc R U . . .
C41 C 0.8394(3) 0.1870(3) 0.5303(3) 0.0590(9) Uani 1 1 d . . . . .
C3 C 0.4790(3) 0.2177(3) -0.0498(2) 0.0603(10) Uani 1 1 d . . . . .
H3 H 0.478135 0.247651 -0.106074 0.072 Uiso 1 1 calc R U . . .
C31 C 0.8255(3) 0.5807(3) 0.5328(3) 0.0586(9) Uani 1 1 d . . . . .
H31 H 0.857620 0.635895 0.499296 0.070 Uiso 1 1 calc R U . . .
C38 C 0.3399(3) 0.2749(3) 0.3228(3) 0.0591(9) Uani 1 1 d . . . . .
H38 H 0.262747 0.247590 0.317691 0.071 Uiso 1 1 calc R U . . .
C32 C 0.8835(4) 0.5909(3) 0.6295(3) 0.0699(11) Uani 1 1 d . . . . .
H32 H 0.953992 0.653192 0.660953 0.084 Uiso 1 1 calc R U . . .
C11 C 0.7456(3) 0.5477(3) 0.0501(3) 0.0620(10) Uani 1 1 d . . . . .
H11 H 0.768917 0.565828 0.117252 0.074 Uiso 1 1 calc R U . . .
C15 C 0.9373(3) 0.2540(4) 0.0327(3) 0.0646(10) Uani 1 1 d . . . . .
H15 H 0.989403 0.233438 0.024048 0.078 Uiso 1 1 calc R U . . .
C39 C 0.3890(3) 0.2162(3) 0.3034(3) 0.0534(9) Uani 1 1 d . . . . .
H39 H 0.349652 0.141302 0.282686 0.064 Uiso 1 1 calc R U . . .
C52 C 0.8588(4) 0.1161(3) 0.2854(3) 0.0680(11) Uani 1 1 d . . . . .
H52 H 0.797209 0.121330 0.242434 0.082 Uiso 1 1 calc R U . . .
C29 C 0.6170(3) 0.6365(3) 0.4138(3) 0.0591(9) Uani 1 1 d . . . . .
H29 H 0.577310 0.595461 0.452804 0.071 Uiso 1 1 calc R U . . .
C48 C 0.9771(3) 0.1303(3) 0.4473(3) 0.0664(11) Uani 1 1 d . . . . .
H48 H 0.995636 0.144840 0.514274 0.080 Uiso 1 1 calc R U . . .
C8 C 0.6849(4) 0.5016(5) -0.1462(3) 0.0791(14) Uani 1 1 d . . . . .
H8 H 0.664154 0.485425 -0.213245 0.095 Uiso 1 1 calc R U . . .
C25 C 0.7232(4) 0.6586(3) 0.3088(3) 0.0642(10) Uani 1 1 d . . . . .
H25 H 0.756756 0.633251 0.275494 0.077 Uiso 1 1 calc R U . . .
C33 C 0.8389(4) 0.5104(4) 0.6803(3) 0.0716(12) Uani 1 1 d . . . . .
H33 H 0.878693 0.517319 0.745836 0.086 Uiso 1 1 calc R U . . .
C16 C 0.8268(4) 0.1771(3) 0.0227(3) 0.0671(11) Uani 1 1 d . . . . .
H16 H 0.803735 0.103820 0.007294 0.081 Uiso 1 1 calc R U . . .
C2 C 0.3878(3) 0.1255(4) -0.0367(3) 0.0733(12) Uani 1 1 d . . . . .
H2 H 0.314632 0.082134 -0.083052 0.088 Uiso 1 1 calc R U . . .
C1 C 0.4253(3) 0.1111(3) 0.0554(3) 0.0609(10) Uani 1 1 d . . . . .
H1 H 0.380434 0.055571 0.082668 0.073 Uiso 1 1 calc R U . . .
C34 C 0.7356(4) 0.4202(4) 0.6334(3) 0.0729(12) Uani 1 1 d . . . . .
H34 H 0.704334 0.365379 0.667498 0.088 Uiso 1 1 calc R U . . .
C53 C 0.4880(4) 0.0286(4) 0.3679(3) 0.0723(12) Uani 1 1 d . . . . .
H53A H 0.423424 0.034395 0.375215 0.087 Uiso 1 1 calc R U . . .
H53B H 0.558024 0.077438 0.421334 0.087 Uiso 1 1 calc R U . . .
C26 C 0.7364(5) 0.7612(4) 0.3032(3) 0.0824(14) Uani 1 1 d . . . . .
H26 H 0.778123 0.803656 0.266140 0.099 Uiso 1 1 calc R U . . .
C28 C 0.6302(4) 0.7388(4) 0.4083(3) 0.0757(12) Uani 1 1 d . . . . .
H28 H 0.599438 0.766162 0.443040 0.091 Uiso 1 1 calc R U . . .
C49 C 1.0425(4) 0.1007(4) 0.4107(4) 0.0879(14) Uani 1 1 d . . . . .
H49 H 1.105046 0.096206 0.452995 0.105 Uiso 1 1 calc R U . . .
C27 C 0.6892(4) 0.8009(4) 0.3514(3) 0.0821(14) Uani 1 1 d . . . . .
H27 H 0.696589 0.869443 0.346032 0.098 Uiso 1 1 calc R U . . .
C42 C 0.8109(4) 0.0949(4) 0.5728(4) 0.0860(14) Uani 1 1 d . . . . .
H42 H 0.777884 0.027003 0.534811 0.103 Uiso 1 1 calc R U . . .
C9 C 0.7236(4) 0.6052(5) -0.1032(4) 0.0851(15) Uani 1 1 d . . . . .
H9 H 0.729048 0.659132 -0.140525 0.102 Uiso 1 1 calc R U . . .
C56 C 0.5086(4) -0.0322(3) 0.2277(3) 0.0770(13) Uani 1 1 d . . . . .
H56A H 0.588596 -0.016604 0.245985 0.092 Uiso 1 1 calc R U . . .
H56B H 0.476150 -0.042186 0.157482 0.092 Uiso 1 1 calc R U . . .
C55 C 0.4401(5) -0.1296(4) 0.2637(4) 0.0858(14) Uani 1 1 d . . . . .
H55A H 0.464572 -0.183547 0.260260 0.103 Uiso 1 1 calc R U . . .
H55B H 0.357918 -0.161773 0.226618 0.103 Uiso 1 1 calc R U . . .
C54 C 0.4661(5) -0.0860(4) 0.3670(4) 0.0947(16) Uani 1 1 d . . . . .
H54A H 0.400764 -0.128599 0.387853 0.114 Uiso 1 1 calc R U . . .
H54B H 0.533911 -0.087664 0.409794 0.114 Uiso 1 1 calc R U . . .
C10 C 0.7541(4) 0.6281(4) -0.0053(4) 0.0860(14) Uani 1 1 d . . . . .
H10 H 0.780982 0.698404 0.024819 0.103 Uiso 1 1 calc R U . . .
C50 C 1.0156(5) 0.0781(5) 0.3130(5) 0.0992(17) Uani 1 1 d . . . . .
H50 H 1.058990 0.056959 0.288730 0.119 Uiso 1 1 calc R U . . .
C46 C 0.8905(5) 0.2860(4) 0.5881(4) 0.1032(18) Uani 1 1 d . . . . .
H46 H 0.909350 0.347752 0.559688 0.124 Uiso 1 1 calc R U . . .
C51 C 0.9242(4) 0.0863(4) 0.2494(4) 0.0879(14) Uani 1 1 d . . . . .
H51 H 0.906778 0.071679 0.182685 0.105 Uiso 1 1 calc R U . . .
C62 C 0.046(3) 0.068(3) -0.075(2) 0.107(5) Uani 0.5 1 d G U P A -1
C61 C -0.071(3) -0.003(3) -0.096(2) 0.103(5) Uani 0.5 1 d G U P A -1
H61 H -0.124867 -0.010056 -0.155933 0.124 Uiso 0.5 1 calc R U P A -1
C60 C -0.109(2) -0.065(3) -0.029(2) 0.086(4) Uani 0.5 1 d G U P A -1
H60 H -0.187455 -0.113302 -0.042701 0.103 Uiso 0.5 1 calc R U P A -1
C59 C -0.029(2) -0.055(3) 0.061(2) 0.085(3) Uani 0.5 1 d G U P A -1
H59 H -0.054003 -0.096868 0.105926 0.102 Uiso 0.5 1 calc R U P A -1
C58 C 0.089(2) 0.016(3) 0.082(2) 0.100(5) Uani 0.5 1 d G U P A -1
H58 H 0.142039 0.022811 0.141322 0.120 Uiso 0.5 1 calc R U P A -1
C57 C 0.126(3) 0.078(3) 0.014(2) 0.106(6) Uani 0.5 1 d G U P A -1
H57 H 0.204629 0.126058 0.028091 0.127 Uiso 0.5 1 calc R U P A -1
C43 C 0.8320(5) 0.1046(6) 0.6734(5) 0.114(2) Uani 1 1 d . . . . .
H43 H 0.810220 0.042951 0.702084 0.137 Uiso 1 1 calc R U . . .
C44 C 0.8859(7) 0.2074(8) 0.7295(5) 0.132(3) Uani 1 1 d . . . . .
H44 H 0.901966 0.214485 0.796369 0.158 Uiso 1 1 calc R U . . .
C45 C 0.9154(7) 0.2975(6) 0.6879(4) 0.137(3) Uani 1 1 d . . . . .
H45 H 0.951724 0.366053 0.725756 0.164 Uiso 1 1 calc R U . . .
C63 C 0.0929(15) 0.1432(14) -0.1428(12) 0.185(7) Uani 0.5 1 d . U P A -1
H63A H 0.039054 0.113576 -0.208132 0.278 Uiso 0.5 1 calc R U P A -1
H63B H 0.166222 0.150005 -0.139703 0.278 Uiso 0.5 1 calc R U P A -1
H63C H 0.103193 0.213521 -0.123243 0.278 Uiso 0.5 1 calc R U P A -1

loop_
_atom_site_aniso_label
_atom_site_aniso_U_11
_atom_site_aniso_U_22
_atom_site_aniso_U_33
_atom_site_aniso_U_23
_atom_site_aniso_U_13
_atom_site_aniso_U_12
Lu1 0.04124(8) 0.04201(9) 0.03749(8) 0.00617(5) 0.01369(6) 0.02121(6)
O1 0.0643(15) 0.0489(14) 0.0551(14) 0.0097(11) 0.0278(12) 0.0269(12)
N3 0.0355(13) 0.0453(15) 0.0282(12) 0.0038(10) 0.0098(10) 0.0219(11)
N2 0.0376(14) 0.0473(16) 0.0422(15) 0.0016(12) 0.0115(12) 0.0143(12)
N1 0.0376(14) 0.0460(16) 0.0432(14) 0.0069(12) 0.0150(12) 0.0167(12)
C23 0.0424(16) 0.0415(17) 0.0324(15) 0.0026(13) 0.0117(13) 0.0228(14)
N4 0.0549(18) 0.0524(18) 0.0643(19) 0.0162(15) 0.0105(15) 0.0299(15)
C36 0.0436(17) 0.0497(19) 0.0332(15) 0.0091(13) 0.0154(13) 0.0260(15)
C18 0.0338(15) 0.0390(17) 0.0335(15) 0.0029(13) 0.0101(12) 0.0155(13)
C21 0.0372(15) 0.0363(16) 0.0329(15) 0.0045(12) 0.0123(12) 0.0149(13)
C4 0.0356(16) 0.0524(19) 0.0341(15) -0.0004(14) 0.0115(13) 0.0191(14)
C5 0.0342(15) 0.0475(18) 0.0306(15) 0.0022(13) 0.0103(12) 0.0177(14)
C30 0.0477(18) 0.0457(18) 0.0331(15) 0.0032(13) 0.0119(14) 0.0268(15)
C19 0.0333(15) 0.0476(18) 0.0389(16) 0.0044(14) 0.0123(13) 0.0195(14)
C40 0.0476(19) 0.0408(19) 0.062(2) 0.0147(16) 0.0124(17) 0.0193(16)
C12 0.0395(16) 0.053(2) 0.0324(15) 0.0065(14) 0.0125(13) 0.0233(15)
C22 0.0411(17) 0.062(2) 0.0364(16) 0.0094(15) 0.0095(13) 0.0313(16)
C6 0.0391(17) 0.057(2) 0.0411(17) 0.0153(16) 0.0178(14) 0.0245(16)
C37 0.0499(19) 0.066(2) 0.0470(19) 0.0144(17) 0.0209(16) 0.0354(18)
C20 0.0357(16) 0.0434(18) 0.0336(15) 0.0002(13) 0.0055(12) 0.0168(14)
C13 0.0444(18) 0.053(2) 0.0479(19) 0.0062(16) 0.0183(15) 0.0217(16)
C24 0.057(2) 0.050(2) 0.0348(16) 0.0085(14) 0.0132(15) 0.0313(17)
C17 0.0447(19) 0.054(2) 0.060(2) 0.0023(17) 0.0223(17) 0.0207(17)
C14 0.0404(18) 0.075(3) 0.054(2) 0.0088(19) 0.0202(16) 0.0253(18)
C47 0.0432(18) 0.044(2) 0.066(2) 0.0130(17) 0.0147(17) 0.0201(16)
C35 0.056(2) 0.062(2) 0.0369(18) 0.0094(16) 0.0119(16) 0.0211(18)
C7 0.055(2) 0.082(3) 0.045(2) 0.0164(19) 0.0218(17) 0.033(2)
C41 0.056(2) 0.062(2) 0.062(2) 0.0178(19) 0.0146(18) 0.0346(19)
C3 0.0447(19) 0.083(3) 0.0376(18) 0.0022(18) 0.0091(15) 0.0220(19)
C31 0.061(2) 0.051(2) 0.045(2) 0.0036(16) 0.0083(17) 0.0190(18)
C38 0.0418(19) 0.076(3) 0.063(2) 0.019(2) 0.0230(17) 0.0284(19)
C32 0.062(2) 0.061(3) 0.058(2) -0.004(2) -0.0009(19) 0.021(2)
C11 0.075(3) 0.063(3) 0.057(2) 0.0229(19) 0.035(2) 0.033(2)
C15 0.054(2) 0.081(3) 0.073(3) 0.005(2) 0.027(2) 0.041(2)
C39 0.0421(19) 0.052(2) 0.059(2) 0.0093(17) 0.0212(16) 0.0153(16)
C52 0.060(2) 0.071(3) 0.072(3) 0.013(2) 0.017(2) 0.036(2)
C29 0.076(3) 0.058(2) 0.057(2) 0.0114(18) 0.027(2) 0.042(2)
C48 0.053(2) 0.070(3) 0.074(3) 0.014(2) 0.015(2) 0.033(2)
C8 0.065(3) 0.130(5) 0.058(3) 0.046(3) 0.031(2) 0.053(3)
C25 0.088(3) 0.052(2) 0.056(2) 0.0105(18) 0.034(2) 0.031(2)
C33 0.077(3) 0.090(3) 0.0340(19) 0.003(2) 0.0047(19) 0.039(3)
C16 0.066(3) 0.063(3) 0.080(3) 0.000(2) 0.030(2) 0.034(2)
C2 0.0376(19) 0.084(3) 0.055(2) -0.006(2) 0.0020(17) 0.0047(19)
C1 0.0414(19) 0.056(2) 0.055(2) -0.0015(17) 0.0120(16) 0.0032(16)
C34 0.082(3) 0.080(3) 0.046(2) 0.020(2) 0.018(2) 0.033(3)
C53 0.093(3) 0.067(3) 0.070(3) 0.024(2) 0.046(2) 0.038(2)
C26 0.123(4) 0.058(3) 0.069(3) 0.025(2) 0.042(3) 0.041(3)
C28 0.092(3) 0.070(3) 0.085(3) 0.009(2) 0.027(3) 0.057(3)
C49 0.070(3) 0.105(4) 0.102(4) 0.023(3) 0.024(3) 0.056(3)
C27 0.115(4) 0.059(3) 0.078(3) 0.018(2) 0.022(3) 0.053(3)
C42 0.084(3) 0.087(3) 0.081(3) 0.035(3) 0.026(3) 0.038(3)
C9 0.072(3) 0.112(4) 0.102(4) 0.070(3) 0.050(3) 0.056(3)
C56 0.103(3) 0.054(2) 0.080(3) 0.003(2) 0.045(3) 0.034(2)
C55 0.108(4) 0.052(3) 0.095(4) 0.016(2) 0.036(3) 0.036(3)
C54 0.147(5) 0.079(3) 0.086(3) 0.034(3) 0.056(3) 0.067(3)
C10 0.111(4) 0.072(3) 0.108(4) 0.047(3) 0.066(3) 0.054(3)
C50 0.087(4) 0.119(5) 0.121(5) 0.016(4) 0.050(3) 0.065(3)
C46 0.157(5) 0.088(4) 0.067(3) 0.012(3) 0.019(3) 0.074(4)
C51 0.083(3) 0.110(4) 0.078(3) 0.008(3) 0.027(3) 0.052(3)
C62 0.118(9) 0.096(9) 0.108(10) 0.020(7) 0.061(6) 0.041(8)
C61 0.102(8) 0.100(10) 0.112(10) 0.018(7) 0.050(6) 0.044(7)
C60 0.088(7) 0.088(9) 0.100(9) 0.023(6) 0.055(5) 0.044(7)
C59 0.110(9) 0.077(8) 0.085(8) 0.025(5) 0.059(5) 0.044(7)
C58 0.128(10) 0.086(8) 0.088(8) 0.026(6) 0.047(7) 0.047(8)
C57 0.122(11) 0.092(8) 0.107(10) 0.019(7) 0.050(7) 0.049(8)
C43 0.105(4) 0.159(6) 0.095(4) 0.072(4) 0.047(4) 0.068(5)
C44 0.176(7) 0.203(8) 0.070(4) 0.038(5) 0.046(4) 0.133(7)
C45 0.222(8) 0.142(6) 0.067(4) 0.010(4) 0.021(4) 0.122(6)
C63 0.177(13) 0.168(13) 0.142(12) 0.043(10) 0.049(10) 0.034(11)

loop_
_atom_type_symbol
_atom_type_description
_atom_type_scat_dispersion_real
_atom_type_scat_dispersion_imag
_atom_type_scat_source
C C 0.0033 0.0016 'International Tables Vol C Tables 4.2.6.8 and 6.1.1.4'
H H 0.0000 0.0000 'International Tables Vol C Tables 4.2.6.8 and 6.1.1.4'
Lu Lu -0.4720 5.8584 'International Tables Vol C Tables 4.2.6.8 and 6.1.1.4'
N N 0.0061 0.0033 'International Tables Vol C Tables 4.2.6.8 and 6.1.1.4'
O O 0.0106 0.0060 'International Tables Vol C Tables 4.2.6.8 and 6.1.1.4'

loop_
_geom_angle_atom_site_label_1
_geom_angle_atom_site_label_2
_geom_angle_atom_site_label_3
_geom_angle
_geom_angle_site_symmetry_1
_geom_angle_site_symmetry_3
_geom_angle_publ_flag
O1 Lu1 N3 153.24(8) . . ?
O1 Lu1 C18 152.16(9) . . ?
O1 Lu1 C21 154.66(9) . . ?
O1 Lu1 C19 153.11(9) . . ?
O1 Lu1 C20 154.86(9) . . ?
N3 Lu1 C18 30.71(8) . . ?
N3 Lu1 C21 30.82(8) . . ?
N3 Lu1 C19 49.79(8) . . ?
N3 Lu1 C20 49.76(8) . . ?
N2 Lu1 O1 87.44(9) . . ?
N2 Lu1 N3 76.24(8) . . ?
N2 Lu1 C18 66.26(9) . . ?
N2 Lu1 C21 107.06(9) . . ?
N2 Lu1 C19 90.45(9) . . ?
N2 Lu1 C20 116.07(9) . . ?
N1 Lu1 O1 89.72(9) . . ?
N1 Lu1 N3 75.19(8) . . ?
N1 Lu1 N2 106.56(9) . . ?
N1 Lu1 C18 105.88(9) . . ?
N1 Lu1 C21 66.52(9) . . ?
N1 Lu1 C19 116.48(9) . . ?
N1 Lu1 C20 91.68(9) . . ?
N4 Lu1 O1 79.76(10) . . ?
N4 Lu1 N3 126.95(10) . . ?
N4 Lu1 N2 129.70(11) . . ?
N4 Lu1 N1 121.64(11) . . ?
N4 Lu1 C18 109.46(10) . . ?
N4 Lu1 C21 104.62(10) . . ?
N4 Lu1 C19 81.08(10) . . ?
N4 Lu1 C20 78.17(10) . . ?
C18 Lu1 C19 29.53(9) . . ?
C18 Lu1 C20 49.80(9) . . ?
C21 Lu1 C18 50.53(9) . . ?
C21 Lu1 C19 50.03(9) . . ?
C21 Lu1 C20 29.62(9) . . ?
C20 Lu1 C19 30.69(9) . . ?
C53 O1 Lu1 118.2(2) . . ?
C53 O1 C56 106.9(3) . . ?
C56 O1 Lu1 120.8(2) . . ?
C18 N3 Lu1 76.91(16) . . ?
C18 N3 C21 108.6(2) . . ?
C18 N3 C22 125.8(2) . . ?
C21 N3 Lu1 76.45(16) . . ?
C21 N3 C22 125.6(2) . . ?
C22 N3 Lu1 115.25(19) . . ?
C4 N2 Lu1 127.3(2) . . ?
C4 N2 C1 104.7(3) . . ?
C1 N2 Lu1 123.3(2) . . ?
C36 N1 Lu1 128.08(19) . . ?
C39 N1 Lu1 125.3(2) . . ?
C39 N1 C36 105.0(3) . . ?
C36 C23 C30 109.6(2) . . ?
C36 C23 C24 114.2(3) . . ?
C21 C23 C36 107.0(2) . . ?
C21 C23 C30 108.1(2) . . ?
C21 C23 C24 110.5(3) . . ?
C24 C23 C30 107.2(2) . . ?
C40 N4 Lu1 176.5(3) . . ?
N1 C36 C23 117.3(2) . . ?
C37 C36 N1 110.5(3) . . ?
C37 C36 C23 132.1(3) . . ?
N3 C18 Lu1 72.39(16) . . ?
N3 C18 C5 122.7(2) . . ?
C5 C18 Lu1 112.97(19) . . ?
C19 C18 Lu1 76.55(18) . . ?
C19 C18 N3 107.9(2) . . ?
C19 C18 C5 129.2(3) . . ?
N3 C21 Lu1 72.73(16) . . ?
N3 C21 C23 122.4(3) . . ?
C23 C21 Lu1 112.41(19) . . ?
C20 C21 Lu1 76.64(18) . . ?
C20 C21 N3 107.5(2) . . ?
C20 C21 C23 130.0(3) . . ?
N2 C4 C5 118.2(3) . . ?
N2 C4 C3 110.3(3) . . ?
C3 C4 C5 131.4(3) . . ?
C18 C5 C12 108.6(2) . . ?
C4 C5 C18 105.6(2) . . ?
C4 C5 C12 111.2(3) . . ?
C4 C5 C6 113.3(2) . . ?
C6 C5 C18 110.8(3) . . ?
C6 C5 C12 107.2(2) . . ?
C35 C30 C23 121.6(3) . . ?
C35 C30 C31 117.6(3) . . ?
C31 C30 C23 120.8(3) . . ?
Lu1 C19 H19 125.7 . . ?
C18 C19 Lu1 73.92(18) . . ?
C18 C19 H19 125.7 . . ?
C18 C19 C20 107.7(3) . . ?
C20 C19 Lu1 74.39(17) . . ?
C20 C19 H19 125.7 . . ?
N4 C40 C47 123.0(3) . . ?
N4 C40 C41 121.7(3) . . ?
C41 C40 C47 115.4(3) . . ?
C13 C12 C5 120.0(3) . . ?
C17 C12 C5 121.6(3) . . ?
C17 C12 C13 118.4(3) . . ?
N3 C22 H22A 109.5 . . ?
N3 C22 H22B 109.5 . . ?
N3 C22 H22C 109.5 . . ?
H22A C22 H22B 109.5 . . ?
H22A C22 H22C 109.5 . . ?
H22B C22 H22C 109.5 . . ?
C7 C6 C5 119.1(3) . . ?
C11 C6 C5 123.6(3) . . ?
C11 C6 C7 117.2(3) . . ?
C36 C37 H37 126.8 . . ?
C36 C37 C38 106.5(3) . . ?
C38 C37 H37 126.8 . . ?
Lu1 C20 H20 125.4 . . ?
C21 C20 Lu1 73.74(17) . . ?
C21 C20 C19 108.3(3) . . ?
C21 C20 H20 125.4 . . ?
C19 C20 Lu1 74.93(17) . . ?
C19 C20 H20 125.4 . . ?
C12 C13 H13 119.5 . . ?
C14 C13 C12 120.9(3) . . ?
C14 C13 H13 119.5 . . ?
C29 C24 C23 120.1(3) . . ?
C25 C24 C23 123.1(3) . . ?
C25 C24 C29 116.5(3) . . ?
C12 C17 H17 119.7 . . ?
C12 C17 C16 120.7(3) . . ?
C16 C17 H17 119.7 . . ?
C13 C14 H14 119.9 . . ?
C15 C14 C13 120.2(3) . . ?
C15 C14 H14 119.9 . . ?
C52 C47 C40 119.7(3) . . ?
C48 C47 C40 122.5(4) . . ?
C48 C47 C52 117.7(4) . . ?
C30 C35 H35 119.7 . . ?
C34 C35 C30 120.7(4) . . ?
C34 C35 H35 119.7 . . ?
C6 C7 H7 120.0 . . ?
C8 C7 C6 119.9(4) . . ?
C8 C7 H7 120.0 . . ?
C42 C41 C40 120.3(4) . . ?
C46 C41 C40 120.9(4) . . ?
C46 C41 C42 118.8(4) . . ?
C4 C3 H3 126.8 . . ?
C4 C3 C2 106.3(3) . . ?
C2 C3 H3 126.8 . . ?
C30 C31 H31 119.6 . . ?
C32 C31 C30 120.9(4) . . ?
C32 C31 H31 119.6 . . ?
C37 C38 H38 126.3 . . ?
C39 C38 C37 107.5(3) . . ?
C39 C38 H38 126.3 . . ?
C31 C32 H32 119.6 . . ?
C33 C32 C31 120.8(4) . . ?
C33 C32 H32 119.6 . . ?
C6 C11 H11 118.9 . . ?
C6 C11 C10 122.2(4) . . ?
C10 C11 H11 118.9 . . ?
C14 C15 H15 120.3 . . ?
C16 C15 C14 119.3(3) . . ?
C16 C15 H15 120.3 . . ?
N1 C39 H39 124.7 . . ?
C38 C39 N1 110.6(3) . . ?
C38 C39 H39 124.7 . . ?
C47 C52 H52 119.5 . . ?
C51 C52 C47 121.0(4) . . ?
C51 C52 H52 119.5 . . ?
C24 C29 H29 119.1 . . ?
C28 C29 C24 121.7(4) . . ?
C28 C29 H29 119.1 . . ?
C47 C48 H48 119.5 . . ?
C49 C48 C47 121.0(4) . . ?
C49 C48 H48 119.5 . . ?
C7 C8 H8 119.4 . . ?
C9 C8 C7 121.2(4) . . ?
C9 C8 H8 119.4 . . ?
C24 C25 H25 119.1 . . ?
C26 C25 C24 121.7(4) . . ?
C26 C25 H25 119.1 . . ?
C32 C33 H33 120.6 . . ?
C34 C33 C32 118.8(4) . . ?
C34 C33 H33 120.6 . . ?
C17 C16 H16 119.8 . . ?
C15 C16 C17 120.5(4) . . ?
C15 C16 H16 119.8 . . ?
C3 C2 H2 126.3 . . ?
C1 C2 C3 107.5(3) . . ?
C1 C2 H2 126.3 . . ?
N2 C1 H1 124.4 . . ?
C2 C1 N2 111.2(3) . . ?
C2 C1 H1 124.4 . . ?
C35 C34 H34 119.4 . . ?
C33 C34 C35 121.2(4) . . ?
C33 C34 H34 119.4 . . ?
O1 C53 H53A 110.4 . . ?
O1 C53 H53B 110.4 . . ?
O1 C53 C54 106.5(3) . . ?
H53A C53 H53B 108.6 . . ?
C54 C53 H53A 110.4 . . ?
C54 C53 H53B 110.4 . . ?
C25 C26 H26 119.7 . . ?
C27 C26 C25 120.6(4) . . ?
C27 C26 H26 119.7 . . ?
C29 C28 H28 120.0 . . ?
C29 C28 C27 120.0(4) . . ?
C27 C28 H28 120.0 . . ?
C48 C49 H49 119.9 . . ?
C50 C49 C48 120.1(4) . . ?
C50 C49 H49 119.9 . . ?
C26 C27 C28 119.4(4) . . ?
C26 C27 H27 120.3 . . ?
C28 C27 H27 120.3 . . ?
C41 C42 H42 120.1 . . ?
C41 C42 C43 119.8(5) . . ?
C43 C42 H42 120.1 . . ?
C8 C9 H9 120.5 . . ?
C10 C9 C8 119.0(4) . . ?
C10 C9 H9 120.5 . . ?
O1 C56 H56A 110.8 . . ?
O1 C56 H56B 110.8 . . ?
O1 C56 C55 104.7(3) . . ?
H56A C56 H56B 108.9 . . ?
C55 C56 H56A 110.8 . . ?
C55 C56 H56B 110.8 . . ?
C56 C55 H55A 111.1 . . ?
C56 C55 H55B 111.1 . . ?
C56 C55 C54 103.3(4) . . ?
H55A C55 H55B 109.1 . . ?
C54 C55 H55A 111.1 . . ?
C54 C55 H55B 111.1 . . ?
C53 C54 C55 105.4(4) . . ?
C53 C54 H54A 110.7 . . ?
C53 C54 H54B 110.7 . . ?
C55 C54 H54A 110.7 . . ?
C55 C54 H54B 110.7 . . ?
H54A C54 H54B 108.8 . . ?
C11 C10 H10 119.7 . . ?
C9 C10 C11 120.5(5) . . ?
C9 C10 H10 119.7 . . ?
C49 C50 H50 119.8 . . ?
C49 C50 C51 120.5(5) . . ?
C51 C50 H50 119.8 . . ?
C41 C46 H46 118.9 . . ?
C41 C46 C45 122.2(5) . . ?
C45 C46 H46 118.9 . . ?
C52 C51 C50 119.7(5) . . ?
C52 C51 H51 120.1 . . ?
C50 C51 H51 120.1 . . ?
C61 C62 C57 120.0 . . ?
C61 C62 C63 123.1(15) . . ?
C57 C62 C63 116.8(15) . . ?
C62 C61 H61 120.0 . . ?
C60 C61 C62 120.0 . . ?
C60 C61 H61 120.0 . . ?
C61 C60 H60 120.0 . . ?
C61 C60 C59 120.0 . . ?
C59 C60 H60 120.0 . . ?
C60 C59 H59 120.0 . . ?
C60 C59 C58 120.0 . . ?
C58 C59 H59 120.0 . . ?
C59 C58 H58 120.0 . . ?
C57 C58 C59 120.0 . . ?
C57 C58 H58 120.0 . . ?
C62 C57 H57 120.0 . . ?
C58 C57 C62 120.0 . . ?
C58 C57 H57 120.0 . . ?
C42 C43 H43 120.4 . . ?
C44 C43 C42 119.2(6) . . ?
C44 C43 H43 120.4 . . ?
C43 C44 H44 119.6 . . ?
C45 C44 C43 120.8(6) . . ?
C45 C44 H44 119.6 . . ?
C46 C45 H45 120.4 . . ?
C44 C45 C46 119.1(6) . . ?
C44 C45 H45 120.4 . . ?
C62 C63 H63A 109.5 . . ?
C62 C63 H63B 109.5 . . ?
C62 C63 H63C 109.5 . . ?
H63A C63 H63B 109.5 . . ?
H63A C63 H63C 109.5 . . ?
H63B C63 H63C 109.5 . . ?

loop_
_geom_bond_atom_site_label_1
_geom_bond_atom_site_label_2
_geom_bond_distance
_geom_bond_site_symmetry_2
_geom_bond_publ_flag
Lu1 O1 2.316(2) . ?
Lu1 N3 2.617(2) . ?
Lu1 N2 2.272(3) . ?
Lu1 N1 2.262(3) . ?
Lu1 N4 2.127(3) . ?
Lu1 C18 2.675(3) . ?
Lu1 C21 2.665(3) . ?
Lu1 C19 2.707(3) . ?
Lu1 C20 2.700(3) . ?
O1 C53 1.467(4) . ?
O1 C56 1.471(4) . ?
N3 C18 1.402(4) . ?
N3 C21 1.404(4) . ?
N3 C22 1.471(4) . ?
N2 C4 1.382(4) . ?
N2 C1 1.388(4) . ?
N1 C36 1.386(4) . ?
N1 C39 1.383(4) . ?
C23 C36 1.535(4) . ?
C23 C21 1.525(4) . ?
C23 C30 1.555(4) . ?
C23 C24 1.542(4) . ?
N4 C40 1.265(4) . ?
C36 C37 1.374(4) . ?
C18 C5 1.540(4) . ?
C18 C19 1.372(4) . ?
C21 C20 1.372(4) . ?
C4 C5 1.525(4) . ?
C4 C3 1.383(4) . ?
C5 C12 1.549(4) . ?
C5 C6 1.533(4) . ?
C30 C35 1.381(5) . ?
C30 C31 1.386(5) . ?
C19 H19 0.9800 . ?
C19 C20 1.431(4) . ?
C40 C47 1.508(5) . ?
C40 C41 1.504(5) . ?
C12 C13 1.389(4) . ?
C12 C17 1.371(5) . ?
C22 H22A 0.9600 . ?
C22 H22B 0.9600 . ?
C22 H22C 0.9600 . ?
C6 C7 1.399(5) . ?
C6 C11 1.367(5) . ?
C37 H37 0.9300 . ?
C37 C38 1.398(5) . ?
C20 H20 0.9800 . ?
C13 H13 0.9300 . ?
C13 C14 1.382(5) . ?
C24 C29 1.395(5) . ?
C24 C25 1.381(5) . ?
C17 H17 0.9300 . ?
C17 C16 1.397(5) . ?
C14 H14 0.9300 . ?
C14 C15 1.381(5) . ?
C47 C52 1.396(5) . ?
C47 C48 1.394(5) . ?
C35 H35 0.9300 . ?
C35 C34 1.375(5) . ?
C7 H7 0.9300 . ?
C7 C8 1.395(6) . ?
C41 C42 1.386(6) . ?
C41 C46 1.365(6) . ?
C3 H3 0.9300 . ?
C3 C2 1.399(5) . ?
C31 H31 0.9300 . ?
C31 C32 1.370(5) . ?
C38 H38 0.9300 . ?
C38 C39 1.361(5) . ?
C32 H32 0.9300 . ?
C32 C33 1.369(6) . ?
C11 H11 0.9300 . ?
C11 C10 1.383(5) . ?
C15 H15 0.9300 . ?
C15 C16 1.366(5) . ?
C39 H39 0.9300 . ?
C52 H52 0.9300 . ?
C52 C51 1.380(6) . ?
C29 H29 0.9300 . ?
C29 C28 1.374(5) . ?
C48 H48 0.9300 . ?
C48 C49 1.384(6) . ?
C8 H8 0.9300 . ?
C8 C9 1.365(7) . ?
C25 H25 0.9300 . ?
C25 C26 1.377(5) . ?
C33 H33 0.9300 . ?
C33 C34 1.357(6) . ?
C16 H16 0.9300 . ?
C2 H2 0.9300 . ?
C2 C1 1.348(5) . ?
C1 H1 0.9300 . ?
C34 H34 0.9300 . ?
C53 H53A 0.9700 . ?
C53 H53B 0.9700 . ?
C53 C54 1.498(6) . ?
C26 H26 0.9300 . ?
C26 C27 1.357(6) . ?
C28 H28 0.9300 . ?
C28 C27 1.377(6) . ?
C49 H49 0.9300 . ?
C49 C50 1.360(7) . ?
C27 H27 0.9300 . ?
C42 H42 0.9300 . ?
C42 C43 1.407(7) . ?
C9 H9 0.9300 . ?
C9 C10 1.357(7) . ?
C56 H56A 0.9700 . ?
C56 H56B 0.9700 . ?
C56 C55 1.475(6) . ?
C55 H55A 0.9700 . ?
C55 H55B 0.9700 . ?
C55 C54 1.498(6) . ?
C54 H54A 0.9700 . ?
C54 H54B 0.9700 . ?
C10 H10 0.9300 . ?
C50 H50 0.9300 . ?
C50 C51 1.381(7) . ?
C46 H46 0.9300 . ?
C46 C45 1.386(7) . ?
C51 H51 0.9300 . ?
C62 C61 1.3900 . ?
C62 C57 1.3900 . ?
C62 C63 1.52(3) . ?
C61 H61 0.9300 . ?
C61 C60 1.3900 . ?
C60 H60 0.9300 . ?
C60 C59 1.3900 . ?
C59 H59 0.9300 . ?
C59 C58 1.3900 . ?
C58 H58 0.9300 . ?
C58 C57 1.3900 . ?
C57 H57 0.9300 . ?
C43 H43 0.9300 . ?
C43 C44 1.392(9) . ?
C44 H44 0.9300 . ?
C44 C45 1.357(10) . ?
C45 H45 0.9300 . ?
C63 H63A 0.9600 . ?
C63 H63B 0.9600 . ?
C63 H63C 0.9600 . ?

loop_
_geom_torsion_atom_site_label_1
_geom_torsion_atom_site_label_2
_geom_torsion_atom_site_label_3
_geom_torsion_atom_site_label_4
_geom_torsion
_geom_torsion_site_symmetry_1
_geom_torsion_site_symmetry_2
_geom_torsion_site_symmetry_3
_geom_torsion_site_symmetry_4
_geom_torsion_publ_flag
Lu1 O1 C53 C54 -150.4(3) . . . . ?
Lu1 O1 C56 C55 168.5(3) . . . . ?
Lu1 N3 C18 C5 106.4(3) . . . . ?
Lu1 N3 C18 C19 -69.0(2) . . . . ?
Lu1 N3 C21 C23 -106.0(3) . . . . ?
Lu1 N3 C21 C20 69.4(2) . . . . ?
Lu1 N2 C4 C5 24.4(4) . . . . ?
Lu1 N2 C4 C3 -156.4(2) . . . . ?
Lu1 N2 C1 C2 158.0(3) . . . . ?
Lu1 N1 C36 C23 -17.1(4) . . . . ?
Lu1 N1 C36 C37 166.1(2) . . . . ?
Lu1 N1 C39 C38 -166.5(2) . . . . ?
Lu1 C18 C5 C4 29.1(3) . . . . ?
Lu1 C18 C5 C12 -90.3(2) . . . . ?
Lu1 C18 C5 C6 152.21(19) . . . . ?
Lu1 C18 C19 C20 -67.3(2) . . . . ?
Lu1 C21 C20 C19 67.6(2) . . . . ?
Lu1 C19 C20 C21 -66.8(2) . . . . ?
O1 C53 C54 C55 -12.7(5) . . . . ?
O1 C56 C55 C54 -36.8(5) . . . . ?
N3 C18 C5 C4 -54.1(4) . . . . ?
N3 C18 C5 C12 -173.5(3) . . . . ?
N3 C18 C5 C6 69.0(4) . . . . ?
N3 C18 C19 Lu1 66.2(2) . . . . ?
N3 C18 C19 C20 -1.1(4) . . . . ?
N3 C21 C20 Lu1 -66.8(2) . . . . ?
N3 C21 C20 C19 0.8(3) . . . . ?
N2 C4 C5 C18 -34.5(4) . . . . ?
N2 C4 C5 C12 83.2(3) . . . . ?
N2 C4 C5 C6 -155.9(3) . . . . ?
N2 C4 C3 C2 0.0(4) . . . . ?
N1 C36 C37 C38 -0.5(4) . . . . ?
C23 C36 C37 C38 -176.6(3) . . . . ?
C23 C21 C20 Lu1 108.2(3) . . . . ?
C23 C21 C20 C19 175.7(3) . . . . ?
C23 C30 C35 C34 -177.3(3) . . . . ?
C23 C30 C31 C32 177.4(3) . . . . ?
C23 C24 C29 C28 176.1(3) . . . . ?
C23 C24 C25 C26 -176.0(4) . . . . ?
N4 C40 C47 C52 -7.8(5) . . . . ?
N4 C40 C47 C48 168.3(4) . . . . ?
N4 C40 C41 C42 115.2(4) . . . . ?
N4 C40 C41 C46 -65.4(6) . . . . ?
C36 N1 C39 C38 -0.4(4) . . . . ?
C36 C23 C21 Lu1 -30.0(3) . . . . ?
C36 C23 C21 N3 53.2(4) . . . . ?
C36 C23 C21 C20 -121.1(3) . . . . ?
C36 C23 C30 C35 13.0(4) . . . . ?
C36 C23 C30 C31 -165.7(3) . . . . ?
C36 C23 C24 C29 60.1(4) . . . . ?
C36 C23 C24 C25 -126.6(3) . . . . ?
C36 C37 C38 C39 0.2(4) . . . . ?
C18 N3 C21 Lu1 -70.9(2) . . . . ?
C18 N3 C21 C23 -176.9(3) . . . . ?
C18 N3 C21 C20 -1.5(3) . . . . ?
C18 C5 C12 C13 -73.8(4) . . . . ?
C18 C5 C12 C17 108.0(3) . . . . ?
C18 C5 C6 C7 -178.7(3) . . . . ?
C18 C5 C6 C11 4.7(4) . . . . ?
C18 C19 C20 Lu1 67.0(2) . . . . ?
C18 C19 C20 C21 0.2(4) . . . . ?
C21 N3 C18 Lu1 70.61(19) . . . . ?
C21 N3 C18 C5 177.0(3) . . . . ?
C21 N3 C18 C19 1.7(3) . . . . ?
C21 C23 C36 N1 31.1(3) . . . . ?
C21 C23 C36 C37 -153.0(3) . . . . ?
C21 C23 C30 C35 -103.4(3) . . . . ?
C21 C23 C30 C31 78.0(4) . . . . ?
C21 C23 C24 C29 -179.2(3) . . . . ?
C21 C23 C24 C25 -5.9(4) . . . . ?
C4 N2 C1 C2 0.8(4) . . . . ?
C4 C5 C12 C13 170.3(3) . . . . ?
C4 C5 C12 C17 -7.8(4) . . . . ?
C4 C5 C6 C7 -60.2(4) . . . . ?
C4 C5 C6 C11 123.2(3) . . . . ?
C4 C3 C2 C1 0.5(5) . . . . ?
C5 C18 C19 Lu1 -108.8(3) . . . . ?
C5 C18 C19 C20 -176.1(3) . . . . ?
C5 C4 C3 C2 179.0(4) . . . . ?
C5 C12 C13 C14 -177.8(3) . . . . ?
C5 C12 C17 C16 177.6(3) . . . . ?
C5 C6 C7 C8 180.0(3) . . . . ?
C5 C6 C11 C10 180.0(4) . . . . ?
C30 C23 C36 N1 -85.9(3) . . . . ?
C30 C23 C36 C37 90.0(4) . . . . ?
C30 C23 C21 Lu1 88.0(2) . . . . ?
C30 C23 C21 N3 171.2(3) . . . . ?
C30 C23 C21 C20 -3.1(4) . . . . ?
C30 C23 C24 C29 -61.6(4) . . . . ?
C30 C23 C24 C25 111.8(4) . . . . ?
C30 C35 C34 C33 -1.1(7) . . . . ?
C30 C31 C32 C33 0.8(7) . . . . ?
C19 C18 C5 C4 120.3(3) . . . . ?
C19 C18 C5 C12 0.9(4) . . . . ?
C19 C18 C5 C6 -116.7(4) . . . . ?
C40 C47 C52 C51 176.5(4) . . . . ?
C40 C47 C48 C49 -176.1(4) . . . . ?
C40 C41 C42 C43 -178.9(4) . . . . ?
C40 C41 C46 C45 -179.1(5) . . . . ?
C12 C5 C6 C7 63.0(4) . . . . ?
C12 C5 C6 C11 -113.7(3) . . . . ?
C12 C13 C14 C15 0.0(5) . . . . ?
C12 C17 C16 C15 0.3(6) . . . . ?
C22 N3 C18 Lu1 -111.9(3) . . . . ?
C22 N3 C18 C5 -5.4(5) . . . . ?
C22 N3 C18 C19 179.2(3) . . . . ?
C22 N3 C21 Lu1 111.5(3) . . . . ?
C22 N3 C21 C23 5.5(5) . . . . ?
C22 N3 C21 C20 -179.0(3) . . . . ?
C6 C5 C12 C13 45.9(4) . . . . ?
C6 C5 C12 C17 -132.2(3) . . . . ?
C6 C7 C8 C9 1.5(6) . . . . ?
C6 C11 C10 C9 -1.6(7) . . . . ?
C37 C38 C39 N1 0.1(4) . . . . ?
C13 C12 C17 C16 -0.6(5) . . . . ?
C13 C14 C15 C16 -0.3(6) . . . . ?
C24 C23 C36 N1 153.8(3) . . . . ?
C24 C23 C36 C37 -30.3(5) . . . . ?
C24 C23 C21 Lu1 -154.90(19) . . . . ?
C24 C23 C21 N3 -71.7(3) . . . . ?
C24 C23 C21 C20 114.0(4) . . . . ?
C24 C23 C30 C35 137.5(3) . . . . ?
C24 C23 C30 C31 -41.2(4) . . . . ?
C24 C29 C28 C27 -0.3(7) . . . . ?
C24 C25 C26 C27 0.4(7) . . . . ?
C17 C12 C13 C14 0.5(5) . . . . ?
C14 C15 C16 C17 0.2(6) . . . . ?
C47 C40 C41 C42 -65.8(5) . . . . ?
C47 C40 C41 C46 113.6(5) . . . . ?
C47 C52 C51 C50 0.2(7) . . . . ?
C47 C48 C49 C50 -0.7(8) . . . . ?
C35 C30 C31 C32 -1.3(6) . . . . ?
C7 C6 C11 C10 3.3(6) . . . . ?
C7 C8 C9 C10 0.3(7) . . . . ?
C41 C40 C47 C52 173.2(3) . . . . ?
C41 C40 C47 C48 -10.7(5) . . . . ?
C41 C42 C43 C44 -2.7(8) . . . . ?
C41 C46 C45 C44 -1.3(11) . . . . ?
C3 C4 C5 C18 146.6(4) . . . . ?
C3 C4 C5 C12 -95.8(4) . . . . ?
C3 C4 C5 C6 25.1(5) . . . . ?
C3 C2 C1 N2 -0.9(5) . . . . ?
C31 C30 C35 C34 1.4(6) . . . . ?
C31 C32 C33 C34 -0.4(7) . . . . ?
C32 C33 C34 C35 0.5(7) . . . . ?
C11 C6 C7 C8 -3.2(5) . . . . ?
C39 N1 C36 C23 177.3(3) . . . . ?
C39 N1 C36 C37 0.6(3) . . . . ?
C52 C47 C48 C49 0.1(6) . . . . ?
C29 C24 C25 C26 -2.4(6) . . . . ?
C29 C28 C27 C26 -1.8(7) . . . . ?
C48 C47 C52 C51 0.2(6) . . . . ?
C48 C49 C50 C51 1.1(9) . . . . ?
C8 C9 C10 C11 -0.3(7) . . . . ?
C25 C24 C29 C28 2.4(6) . . . . ?
C25 C26 C27 C28 1.7(8) . . . . ?
C1 N2 C4 C5 -179.7(3) . . . . ?
C1 N2 C4 C3 -0.5(4) . . . . ?
C53 O1 C56 C55 29.5(5) . . . . ?
C49 C50 C51 C52 -0.9(9) . . . . ?
C42 C41 C46 C45 0.3(8) . . . . ?
C42 C43 C44 C45 1.7(10) . . . . ?
C56 O1 C53 C54 -10.2(5) . . . . ?
C56 C55 C54 C53 30.4(6) . . . . ?
C46 C41 C42 C43 1.7(7) . . . . ?
C62 C61 C60 C59 0.0 . . . . ?
C61 C62 C57 C58 0.0 . . . . ?
C61 C60 C59 C58 0.0 . . . . ?
C60 C59 C58 C57 0.0 . . . . ?
C59 C58 C57 C62 0.0 . . . . ?
C57 C62 C61 C60 0.0 . . . . ?
C43 C44 C45 C46 0.3(12) . . . . ?
C63 C62 C61 C60 -176(2) . . . . ?
C63 C62 C57 C58 176(2) . . . . ?
